data_4024075
loop_
_publ_author_name
'Harry W. Gibson'
'Michael A. G. Berg'
'Jennifer Clifton Dickson'
'Pierre R. Lecavalier'
'Hong Wang'
'Joseph S. Merola'

_publ_contact_author 'Berg, Michael A. G.'
_publ_contact_author_email bergm@vt.edu
_publ_section_title
;
 Diastereomeric Reissert Compounds of Isoquinoline and
 6,7-Dimethoxy-3,4-dihydroisoquinoline in Stereoselective Synthesis
;
_journal_name_full 'Journal of Organic Chemistry'
_journal_page_first 5759
_journal_page_last 5770
_journal_paper_doi 10.1021/jo070786k
_journal_volume 72
_journal_year 2007
_chemical_absolute_configuration rm
_chemical_compound_source 'synthesis as described'
_chemical_formula_moiety 'C18 H24 N2 O3'
_chemical_formula_sum 'C18 H24 N2 O3'
_chemical_formula_weight 316.39
_chemical_name_systematic
;
 ?
;
_space_group_IT_number 19
_symmetry_cell_setting orthorhombic
_symmetry_Int_Tables_number 19
_symmetry_space_group_name_Hall 'P 2ac 2ab'
_symmetry_space_group_name_H-M 'P 21 21 21'
_atom_sites_solution_hydrogens geom
_atom_sites_solution_primary direct
_atom_sites_solution_secondary difmap
_audit_creation_date 2006-12-21T16:51:25-00:00
_audit_creation_method 'WinGX routine CIF_UPDATE'
_cell_angle_alpha 90
_cell_angle_beta 90
_cell_angle_gamma 90
_cell_formula_units_Z 8
_cell_length_a 13.4677(17)
_cell_length_b 14.3805(15)
_cell_length_c 17.864(2)
_cell_measurement_reflns_used 2697
_cell_measurement_temperature 100(2)
_cell_measurement_theta_max 18.91
_cell_measurement_theta_min 2.08
_cell_measurement_wavelength 0.71073
_cell_volume 3459.7(7)
_computing_cell_refinement 'CrysAlis (Oxford Diffraction)'
_computing_data_collection 'CrysAlis (Oxford Diffraction)'
_computing_data_reduction 'CrysAlis (Oxford Diffraction)'
_computing_molecular_graphics 'Ortep 3 (Farrugia, 1997)'
_computing_publication_material 'WinGX (Farrugia, 1999)'
_computing_structure_refinement 'SHELXL-97 (Sheldrick, 1997)'
_computing_structure_solution 'SIR92 (Giacovazzo, 1993)'
_diffrn_ambient_temperature 95(2)
_diffrn_detector CCD
_diffrn_measured_fraction_theta_full 0.995
_diffrn_measured_fraction_theta_max 0.992
_diffrn_measurement_device '\k-geometry diffractometer'
_diffrn_measurement_device_type 'Oxford Diffraction Gemini Ultra'
_diffrn_measurement_method 'phi and omega scans'
_diffrn_radiation_monochromator graphite
_diffrn_radiation_probe x-ray
_diffrn_radiation_type MoK\a
_diffrn_radiation_wavelength 0.71073
_diffrn_reflns_av_R_equivalents 0.0556
_diffrn_reflns_av_unetI/netI 0.0313
_diffrn_reflns_limit_h_max 16
_diffrn_reflns_limit_h_min -16
_diffrn_reflns_limit_k_max 17
_diffrn_reflns_limit_k_min -17
_diffrn_reflns_limit_l_max 21
_diffrn_reflns_limit_l_min -21
_diffrn_reflns_number 43792
_diffrn_reflns_theta_full 25
_diffrn_reflns_theta_max 25.15
_diffrn_reflns_theta_min 3.7
_diffrn_source 'fine-focus sealed tube'
_diffrn_standards_decay_% <2%
_diffrn_standards_interval_count 50
_diffrn_standards_number 2
_exptl_absorpt_coefficient_mu 0.083
_exptl_absorpt_correction_type none
_exptl_absorpt_process_details 'CrysAlis (Oxford Diffraction)'
_exptl_crystal_colour colorless
_exptl_crystal_density_diffrn 1.215
_exptl_crystal_density_method 'not measured'
_exptl_crystal_description prism
_exptl_crystal_F_000 1360
_exptl_crystal_size_max 0.24
_exptl_crystal_size_mid 0.23
_exptl_crystal_size_min 0.18
_refine_diff_density_max 0.133
_refine_diff_density_min -0.162
_refine_diff_density_rms 0.034
_refine_ls_extinction_method none
_refine_ls_goodness_of_fit_ref 0.997
_refine_ls_hydrogen_treatment constr
_refine_ls_matrix_type full
_refine_ls_number_parameters 425
_refine_ls_number_reflns 3447
_refine_ls_number_restraints 0
_refine_ls_restrained_S_all 0.997
_refine_ls_R_factor_all 0.0417
_refine_ls_R_factor_gt 0.0329
_refine_ls_shift/su_max 0.001
_refine_ls_shift/su_mean 0
_refine_ls_structure_factor_coef Fsqd
_refine_ls_weighting_details 'calc w=1/[\s^2^(Fo^2^)+(0.0536P)^2^+0.0000P] where P=(Fo^2^+2Fc^2^)/3'
_refine_ls_weighting_scheme calc
_refine_ls_wR_factor_gt 0.0756
_refine_ls_wR_factor_ref 0.0801
_reflns_number_gt 2826
_reflns_number_total 3447
_reflns_threshold_expression >2sigma(I)
_cod_data_source_file jo070786krom20070415_124532.cif
_cod_data_source_block new
_cod_database_code 4024075

loop_
_symmetry_equiv_pos_as_xyz
'x, y, z'
'-x+1/2, -y, z+1/2'
'x+1/2, -y+1/2, -z'
'-x, y+1/2, -z+1/2'

loop_
_atom_site_label
_atom_site_type_symbol
_atom_site_fract_x
_atom_site_fract_y
_atom_site_fract_z
_atom_site_U_iso_or_equiv
_atom_site_adp_type
_atom_site_occupancy
_atom_site_symmetry_multiplicity
_atom_site_calc_flag
_atom_site_refinement_flags
_atom_site_disorder_assembly
_atom_site_disorder_group
C1 C 0.44530(17) -0.13795(16) -0.13671(12) 0.0256(5) Uani 1 1 d . . .
C2 C 0.42742(17) -0.11390(15) -0.05655(14) 0.0266(5) Uani 1 1 d . . .
C3 C 0.31910(19) -0.23549(17) -0.20856(13) 0.0347(6) Uani 1 1 d . . .
H3A H 0.2554 -0.2139 -0.187 0.042 Uiso 1 1 calc R . .
H3B H 0.3107 -0.3011 -0.2241 0.042 Uiso 1 1 calc R . .
C4 C 0.3449(2) -0.17683(16) -0.27609(14) 0.0362(6) Uani 1 1 d . . .
H4A H 0.4071 -0.1999 -0.2991 0.043 Uiso 1 1 calc R . .
H4B H 0.2913 -0.1813 -0.3138 0.043 Uiso 1 1 calc R . .
C5 C 0.32577(17) -0.00368(15) -0.29677(12) 0.0266(5) Uani 1 1 d . . .
H5 H 0.2957 -0.0163 -0.3438 0.032 Uiso 1 1 calc R . .
C6 C 0.33685(17) 0.08735(16) -0.27378(12) 0.0255(5) Uani 1 1 d . . .
C7 C 0.38038(16) 0.10593(15) -0.20368(12) 0.0238(5) Uani 1 1 d . . .
C8 C 0.41179(16) 0.03293(15) -0.15945(12) 0.0248(5) Uani 1 1 d . . .
H8 H 0.4413 0.0453 -0.1122 0.03 Uiso 1 1 calc R . .
C9 C 0.40063(17) -0.05898(15) -0.18346(12) 0.0246(5) Uani 1 1 d . . .
C10 C 0.35777(17) -0.07736(16) -0.25234(12) 0.0266(5) Uani 1 1 d . . .
C11 C 0.2766(2) 0.14703(18) -0.38895(13) 0.0413(7) Uani 1 1 d . . .
H11A H 0.3299 0.1164 -0.417 0.062 Uiso 1 1 calc R . .
H11B H 0.2601 0.2063 -0.413 0.062 Uiso 1 1 calc R . .
H11C H 0.2178 0.1069 -0.3884 0.062 Uiso 1 1 calc R . .
C12 C 0.4312(2) 0.21871(16) -0.11339(12) 0.0344(6) Uani 1 1 d . . .
H12A H 0.3908 0.191 -0.0736 0.052 Uiso 1 1 calc R . .
H12B H 0.434 0.2863 -0.1065 0.052 Uiso 1 1 calc R . .
H12C H 0.4986 0.1931 -0.1113 0.052 Uiso 1 1 calc R . .
C13 C 0.55776(17) -0.14121(17) -0.15296(14) 0.0321(6) Uani 1 1 d . . .
H13A H 0.5889 -0.1888 -0.1215 0.048 Uiso 1 1 calc R . .
H13B H 0.5873 -0.0805 -0.1419 0.048 Uiso 1 1 calc R . .
H13C H 0.5685 -0.1564 -0.2058 0.048 Uiso 1 1 calc R . .
C14 C 0.42053(18) -0.30121(16) -0.10388(12) 0.0272(5) Uani 1 1 d . . .
C15 C 0.36244(17) -0.39279(16) -0.11129(12) 0.0275(5) Uani 1 1 d . . .
H15 H 0.2942 -0.3785 -0.1301 0.033 Uiso 1 1 calc R . .
C16 C 0.3538(2) -0.43883(17) -0.03530(13) 0.0393(7) Uani 1 1 d . . .
H16A H 0.4212 -0.45 -0.0151 0.047 Uiso 1 1 calc R . .
H16B H 0.3208 -0.4999 -0.0411 0.047 Uiso 1 1 calc R . .
C17 C 0.2948(3) -0.3795(2) 0.02056(15) 0.0589(9) Uani 1 1 d . . .
H17A H 0.3276 -0.3192 0.0269 0.088 Uiso 1 1 calc R . .
H17B H 0.2917 -0.4116 0.0689 0.088 Uiso 1 1 calc R . .
H17C H 0.2273 -0.3698 0.0015 0.088 Uiso 1 1 calc R . .
C18 C 0.4139(2) -0.45708(18) -0.16715(15) 0.0444(7) Uani 1 1 d . . .
H18A H 0.4806 -0.4722 -0.1489 0.067 Uiso 1 1 calc R . .
H18B H 0.4189 -0.4259 -0.2158 0.067 Uiso 1 1 calc R . .
H18C H 0.3753 -0.5144 -0.1726 0.067 Uiso 1 1 calc R . .
C19 C -0.07126(18) -0.11490(14) -0.39244(12) 0.0243(5) Uani 1 1 d . . .
C20 C -0.10013(17) -0.08112(16) -0.46824(13) 0.0264(5) Uani 1 1 d . . .
C21 C -0.13743(18) -0.22606(16) -0.29790(12) 0.0289(5) Uani 1 1 d . . .
H21A H -0.0726 -0.2275 -0.2718 0.035 Uiso 1 1 calc R . .
H21B H -0.1684 -0.2882 -0.2928 0.035 Uiso 1 1 calc R . .
C22 C -0.20340(18) -0.15375(16) -0.26222(12) 0.0296(6) Uani 1 1 d . . .
H22A H -0.2709 -0.1578 -0.284 0.036 Uiso 1 1 calc R . .
H22B H -0.2086 -0.1659 -0.2078 0.036 Uiso 1 1 calc R . .
C23 C -0.18243(17) 0.01400(16) -0.22377(12) 0.0259(5) Uani 1 1 d . . .
H23 H -0.2219 0.0011 -0.1809 0.031 Uiso 1 1 calc R . .
C24 C -0.14647(16) 0.10256(16) -0.23421(12) 0.0238(5) Uani 1 1 d . . .
C25 C -0.09129(16) 0.12262(15) -0.29921(12) 0.0243(5) Uani 1 1 d . . .
C26 C -0.06959(17) 0.05209(15) -0.34895(12) 0.0242(5) Uani 1 1 d . . .
H26 H -0.0311 0.0653 -0.3922 0.029 Uiso 1 1 calc R . .
C27 C -0.10359(16) -0.03920(15) -0.33653(12) 0.0230(5) Uani 1 1 d . . .
C28 C -0.16243(17) -0.05787(16) -0.27468(12) 0.0244(5) Uani 1 1 d . . .
C29 C -0.21321(19) 0.15510(17) -0.11839(12) 0.0323(6) Uani 1 1 d . . .
H29A H -0.2805 0.1346 -0.1313 0.048 Uiso 1 1 calc R . .
H29B H -0.217 0.2112 -0.0873 0.048 Uiso 1 1 calc R . .
H29C H -0.1792 0.1057 -0.0906 0.048 Uiso 1 1 calc R . .
C30 C -0.0128(2) 0.23660(17) -0.37591(14) 0.0379(6) Uani 1 1 d . . .
H30A H 0.0492 0.2011 -0.3788 0.057 Uiso 1 1 calc R . .
H30B H 0.0022 0.3033 -0.3766 0.057 Uiso 1 1 calc R . .
H30C H -0.055 0.221 -0.4188 0.057 Uiso 1 1 calc R . .
C31 C 0.04291(17) -0.12707(16) -0.38964(13) 0.0309(6) Uani 1 1 d . . .
H31A H 0.0635 -0.1723 -0.4276 0.046 Uiso 1 1 calc R . .
H31B H 0.0625 -0.1494 -0.34 0.046 Uiso 1 1 calc R . .
H31C H 0.075 -0.0672 -0.3996 0.046 Uiso 1 1 calc R . .
C32 C -0.11493(18) -0.27202(16) -0.43165(13) 0.0281(5) Uani 1 1 d . . .
C33 C -0.15470(17) -0.36946(15) -0.41485(12) 0.0266(5) Uani 1 1 d . . .
H33 H -0.2122 -0.3642 -0.3797 0.032 Uiso 1 1 calc R . .
C34 C -0.0713(2) -0.42545(16) -0.37642(14) 0.0342(6) Uani 1 1 d . . .
H34A H -0.0184 -0.4382 -0.4135 0.041 Uiso 1 1 calc R . .
H34B H -0.042 -0.3871 -0.336 0.041 Uiso 1 1 calc R . .
C35 C -0.1063(2) -0.51694(19) -0.34336(17) 0.0525(8) Uani 1 1 d . . .
H35A H -0.1626 -0.5056 -0.3099 0.079 Uiso 1 1 calc R . .
H35B H -0.0519 -0.5455 -0.315 0.079 Uiso 1 1 calc R . .
H35C H -0.1268 -0.5588 -0.3838 0.079 Uiso 1 1 calc R . .
C36 C -0.1897(2) -0.41560(18) -0.48700(13) 0.0380(6) Uani 1 1 d . . .
H36A H -0.2391 -0.3759 -0.5115 0.057 Uiso 1 1 calc R . .
H36B H -0.2195 -0.4761 -0.4754 0.057 Uiso 1 1 calc R . .
H36C H -0.1329 -0.4245 -0.5206 0.057 Uiso 1 1 calc R . .
N1 N 0.40917(15) -0.08875(14) 0.00265(11) 0.0322(5) Uani 1 1 d . . .
N2 N 0.39759(14) -0.22927(13) -0.15149(10) 0.0273(4) Uani 1 1 d . . .
N3 N -0.11956(15) -0.04601(14) -0.52411(11) 0.0327(5) Uani 1 1 d . . .
N4 N -0.12197(14) -0.20504(13) -0.37740(10) 0.0256(4) Uani 1 1 d . . .
O1 O 0.48511(12) -0.29244(11) -0.05624(9) 0.0342(4) Uani 1 1 d . . .
O2 O 0.30873(12) 0.16370(11) -0.31388(8) 0.0303(4) Uani 1 1 d . . .
O3 O 0.38780(12) 0.19791(10) -0.18474(8) 0.0299(4) Uani 1 1 d . . .
O4 O -0.07793(14) -0.25549(11) -0.49287(9) 0.0385(4) Uani 1 1 d . . .
O5 O -0.15912(11) 0.17528(10) -0.18556(8) 0.0271(4) Uani 1 1 d . . .
O6 O -0.06364(12) 0.21377(10) -0.30791(8) 0.0278(4) Uani 1 1 d . . .

loop_
_atom_site_aniso_label
_atom_site_aniso_U_11
_atom_site_aniso_U_22
_atom_site_aniso_U_33
_atom_site_aniso_U_23
_atom_site_aniso_U_13
_atom_site_aniso_U_12
C1 0.0277(13) 0.0242(12) 0.0247(12) -0.0008(10) -0.0010(10) -0.0027(10)
C2 0.0264(12) 0.0246(13) 0.0286(13) 0.0051(11) -0.0030(12) -0.0029(11)
C3 0.0388(14) 0.0308(13) 0.0344(14) 0.0052(12) -0.0094(12) -0.0089(12)
C4 0.0506(16) 0.0271(14) 0.0310(13) 0.0006(11) -0.0064(12) -0.0070(12)
C5 0.0288(13) 0.0283(13) 0.0226(12) -0.0010(11) -0.0015(11) -0.0043(10)
C6 0.0242(12) 0.0261(13) 0.0261(12) 0.0042(11) 0.0014(10) -0.0004(10)
C7 0.0213(11) 0.0251(12) 0.0250(12) -0.0025(10) 0.0027(10) -0.0020(10)
C8 0.0224(12) 0.0306(13) 0.0215(12) -0.0023(10) -0.0006(10) 0.0005(10)
C9 0.0244(12) 0.0247(12) 0.0249(12) 0.0009(10) 0.0016(10) -0.0033(10)
C10 0.0286(13) 0.0265(13) 0.0249(12) 0.0007(10) 0.0028(10) -0.0044(11)
C11 0.0545(18) 0.0325(14) 0.0370(15) 0.0023(13) -0.0202(13) -0.0011(13)
C12 0.0451(15) 0.0283(13) 0.0298(13) -0.0040(11) -0.0100(12) -0.0028(12)
C13 0.0294(13) 0.0293(13) 0.0375(14) -0.0001(11) 0.0015(11) -0.0007(11)
C14 0.0258(13) 0.0277(13) 0.0283(13) -0.0011(11) 0.0034(11) 0.0023(11)
C15 0.0274(13) 0.0249(12) 0.0302(13) -0.0010(11) 0.0041(11) -0.0020(10)
C16 0.0552(17) 0.0288(14) 0.0340(14) 0.0030(12) -0.0002(13) -0.0093(13)
C17 0.084(2) 0.0495(18) 0.0435(17) -0.0073(14) 0.0221(17) -0.0195(17)
C18 0.0409(17) 0.0427(16) 0.0497(17) -0.0130(14) 0.0129(14) -0.0092(14)
C19 0.0285(12) 0.0202(12) 0.0241(12) -0.0019(10) -0.0019(11) -0.0009(10)
C20 0.0268(13) 0.0239(13) 0.0286(13) -0.0040(11) 0.0028(11) -0.0021(10)
C21 0.0363(14) 0.0253(12) 0.0251(12) 0.0025(10) 0.0025(10) -0.0029(11)
C22 0.0355(14) 0.0284(13) 0.0250(12) -0.0012(11) 0.0040(11) -0.0051(11)
C23 0.0266(12) 0.0284(13) 0.0226(12) 0.0007(10) 0.0017(10) -0.0009(10)
C24 0.0253(12) 0.0232(12) 0.0230(12) -0.0034(10) -0.0020(10) 0.0021(10)
C25 0.0227(12) 0.0230(12) 0.0273(12) 0.0008(10) -0.0009(10) -0.0009(10)
C26 0.0252(12) 0.0256(13) 0.0217(11) 0.0006(10) 0.0024(10) -0.0002(10)
C27 0.0225(12) 0.0238(12) 0.0227(12) 0.0004(10) -0.0016(10) 0.0007(10)
C28 0.0262(12) 0.0258(12) 0.0213(11) -0.0012(10) -0.0016(10) 0.0001(10)
C29 0.0414(15) 0.0305(13) 0.0250(12) -0.0011(11) 0.0058(11) 0.0016(12)
C30 0.0481(16) 0.0268(13) 0.0388(14) 0.0006(12) 0.0176(13) -0.0053(12)
C31 0.0297(14) 0.0286(14) 0.0346(14) -0.0016(11) 0.0011(11) 0.0016(10)
C32 0.0324(13) 0.0253(13) 0.0266(12) -0.0034(11) 0.0019(11) -0.0006(11)
C33 0.0263(13) 0.0243(13) 0.0293(13) -0.0040(10) 0.0027(10) -0.0016(10)
C34 0.0344(14) 0.0305(14) 0.0378(14) -0.0017(11) 0.0040(12) 0.0029(12)
C35 0.0545(19) 0.0349(16) 0.068(2) 0.0127(15) 0.0048(17) 0.0092(14)
C36 0.0430(15) 0.0334(15) 0.0376(14) -0.0040(12) 0.0007(13) -0.0074(12)
N1 0.0336(12) 0.0350(12) 0.0281(11) 0.0012(10) 0.0013(10) -0.0003(10)
N2 0.0304(11) 0.0219(10) 0.0296(10) 0.0015(8) -0.0031(9) -0.0048(8)
N3 0.0380(12) 0.0305(11) 0.0296(12) -0.0028(10) -0.0003(10) -0.0027(10)
N4 0.0314(11) 0.0205(10) 0.0248(10) -0.0017(9) 0.0029(9) -0.0028(8)
O1 0.0348(10) 0.0313(9) 0.0366(9) 0.0032(8) -0.0081(8) -0.0014(8)
O2 0.0373(9) 0.0261(9) 0.0274(8) 0.0012(7) -0.0084(8) 0.0004(7)
O3 0.0389(9) 0.0235(8) 0.0271(8) -0.0018(7) -0.0071(7) 0.0008(7)
O4 0.0562(11) 0.0297(9) 0.0294(9) -0.0039(7) 0.0133(9) -0.0075(9)
O5 0.0310(9) 0.0264(9) 0.0239(8) -0.0050(7) 0.0049(7) -0.0020(7)
O6 0.0325(9) 0.0214(8) 0.0294(8) -0.0014(7) 0.0062(7) -0.0038(7)

loop_
_atom_type_symbol
_atom_type_description
_atom_type_scat_dispersion_real
_atom_type_scat_dispersion_imag
_atom_type_scat_source
C C 0.0033 0 'International Tables Vol C Tables 4.2.6.8 and 6.1.1.4'
H H 0 0 'International Tables Vol C Tables 4.2.6.8 and 6.1.1.4'
N N 0.0061 0 'International Tables Vol C Tables 4.2.6.8 and 6.1.1.4'
O O 0.0106 0 'International Tables Vol C Tables 4.2.6.8 and 6.1.1.4'

loop_
_geom_angle_atom_site_label_1
_geom_angle_atom_site_label_2
_geom_angle_atom_site_label_3
_geom_angle
_geom_angle_site_symmetry_1
_geom_angle_site_symmetry_3
_geom_angle_publ_flag
N2 C1 C2 107.79(18) . . ?
N2 C1 C9 112.85(17) . . ?
C2 C1 C9 106.72(18) . . ?
N2 C1 C13 111.37(19) . . ?
C2 C1 C13 110.23(19) . . ?
C9 C1 C13 107.78(18) . . ?
N1 C2 C1 173.9(2) . . ?
N2 C3 C4 110.7(2) . . ?
C10 C4 C3 109.4(2) . . ?
C6 C5 C10 121.3(2) . . ?
O2 C6 C5 125.2(2) . . ?
O2 C6 C7 115.44(19) . . ?
C5 C6 C7 119.3(2) . . ?
O3 C7 C8 124.82(19) . . ?
O3 C7 C6 115.69(19) . . ?
C8 C7 C6 119.5(2) . . ?
C7 C8 C9 120.7(2) . . ?
C10 C9 C8 119.9(2) . . ?
C10 C9 C1 120.43(19) . . ?
C8 C9 C1 119.43(19) . . ?
C9 C10 C5 119.4(2) . . ?
C9 C10 C4 118.7(2) . . ?
C5 C10 C4 121.9(2) . . ?
O1 C14 N2 120.9(2) . . ?
O1 C14 C15 120.7(2) . . ?
N2 C14 C15 118.5(2) . . ?
C16 C15 C18 110.8(2) . . ?
C16 C15 C14 109.64(19) . . ?
C18 C15 C14 110.11(19) . . ?
C15 C16 C17 112.3(2) . . ?
N4 C19 C20 109.15(18) . . ?
N4 C19 C27 111.63(18) . . ?
C20 C19 C27 106.56(17) . . ?
N4 C19 C31 110.55(18) . . ?
C20 C19 C31 108.98(19) . . ?
C27 C19 C31 109.86(18) . . ?
N3 C20 C19 172.9(2) . . ?
N4 C21 C22 110.52(19) . . ?
C28 C22 C21 110.72(19) . . ?
C24 C23 C28 121.8(2) . . ?
O5 C24 C23 125.2(2) . . ?
O5 C24 C25 115.60(19) . . ?
C23 C24 C25 119.2(2) . . ?
O6 C25 C26 124.89(19) . . ?
O6 C25 C24 115.63(19) . . ?
C26 C25 C24 119.5(2) . . ?
C25 C26 C27 121.0(2) . . ?
C28 C27 C26 119.5(2) . . ?
C28 C27 C19 122.80(19) . . ?
C26 C27 C19 117.71(19) . . ?
C27 C28 C23 118.9(2) . . ?
C27 C28 C22 120.4(2) . . ?
C23 C28 C22 120.7(2) . . ?
O4 C32 N4 121.6(2) . . ?
O4 C32 C33 119.7(2) . . ?
N4 C32 C33 118.75(19) . . ?
C36 C33 C32 109.94(18) . . ?
C36 C33 C34 112.0(2) . . ?
C32 C33 C34 108.08(19) . . ?
C35 C34 C33 113.6(2) . . ?
C14 N2 C3 123.00(19) . . ?
C14 N2 C1 117.26(18) . . ?
C3 N2 C1 119.19(17) . . ?
C32 N4 C21 123.37(19) . . ?
C32 N4 C19 116.91(17) . . ?
C21 N4 C19 114.77(17) . . ?
C6 O2 C11 116.20(18) . . ?
C7 O3 C12 116.81(17) . . ?
C24 O5 C29 116.07(17) . . ?
C25 O6 C30 116.42(17) . . ?

loop_
_geom_bond_atom_site_label_1
_geom_bond_atom_site_label_2
_geom_bond_distance
_geom_bond_site_symmetry_2
_geom_bond_publ_flag
C1 N2 1.486(3) . ?
C1 C2 1.493(3) . ?
C1 C9 1.533(3) . ?
C1 C13 1.543(3) . ?
C2 N1 1.144(3) . ?
C3 N2 1.471(3) . ?
C3 C4 1.513(3) . ?
C4 C10 1.502(3) . ?
C5 C6 1.380(3) . ?
C5 C10 1.392(3) . ?
C6 O2 1.365(3) . ?
C6 C7 1.408(3) . ?
C7 O3 1.369(3) . ?
C7 C8 1.380(3) . ?
C8 C9 1.398(3) . ?
C9 C10 1.385(3) . ?
C11 O2 1.429(3) . ?
C12 O3 1.434(3) . ?
C14 O1 1.223(3) . ?
C14 N2 1.374(3) . ?
C14 C15 1.538(3) . ?
C15 C16 1.515(3) . ?
C15 C18 1.527(3) . ?
C16 C17 1.535(4) . ?
C19 N4 1.490(3) . ?
C19 C20 1.490(3) . ?
C19 C27 1.540(3) . ?
C19 C31 1.548(3) . ?
C20 N3 1.149(3) . ?
C21 N4 1.467(3) . ?
C21 C22 1.509(3) . ?
C22 C28 1.502(3) . ?
C23 C24 1.375(3) . ?
C23 C28 1.403(3) . ?
C24 O5 1.370(3) . ?
C24 C25 1.408(3) . ?
C25 O6 1.371(2) . ?
C25 C26 1.380(3) . ?
C26 C27 1.408(3) . ?
C27 C28 1.386(3) . ?
C29 O5 1.433(3) . ?
C30 O6 1.433(3) . ?
C32 O4 1.225(3) . ?
C32 N4 1.370(3) . ?
C32 C33 1.530(3) . ?
C33 C36 1.524(3) . ?
C33 C34 1.543(3) . ?
C34 C35 1.517(3) . ?

loop_
_geom_torsion_atom_site_label_1
_geom_torsion_atom_site_label_2
_geom_torsion_atom_site_label_3
_geom_torsion_atom_site_label_4
_geom_torsion
_geom_torsion_site_symmetry_1
_geom_torsion_site_symmetry_2
_geom_torsion_site_symmetry_3
_geom_torsion_site_symmetry_4
_geom_torsion_publ_flag
N2 C3 C4 C10 -59.0(3) . . . . ?
C10 C5 C6 O2 179.3(2) . . . . ?
C10 C5 C6 C7 -0.7(3) . . . . ?
O2 C6 C7 O3 0.6(3) . . . . ?
C5 C6 C7 O3 -179.4(2) . . . . ?
O2 C6 C7 C8 -179.54(19) . . . . ?
C5 C6 C7 C8 0.4(3) . . . . ?
O3 C7 C8 C9 179.7(2) . . . . ?
C6 C7 C8 C9 -0.1(3) . . . . ?
C7 C8 C9 C10 0.1(3) . . . . ?
C7 C8 C9 C1 174.1(2) . . . . ?
N2 C1 C9 C10 -27.7(3) . . . . ?
C2 C1 C9 C10 -145.9(2) . . . . ?
C13 C1 C9 C10 95.7(2) . . . . ?
N2 C1 C9 C8 158.4(2) . . . . ?
C2 C1 C9 C8 40.2(3) . . . . ?
C13 C1 C9 C8 -78.2(2) . . . . ?
C8 C9 C10 C5 -0.3(3) . . . . ?
C1 C9 C10 C5 -174.2(2) . . . . ?
C8 C9 C10 C4 -178.8(2) . . . . ?
C1 C9 C10 C4 7.2(3) . . . . ?
C6 C5 C10 C9 0.6(3) . . . . ?
C6 C5 C10 C4 179.1(2) . . . . ?
C3 C4 C10 C9 36.3(3) . . . . ?
C3 C4 C10 C5 -142.1(2) . . . . ?
O1 C14 C15 C16 30.9(3) . . . . ?
N2 C14 C15 C16 -148.5(2) . . . . ?
O1 C14 C15 C18 -91.3(3) . . . . ?
N2 C14 C15 C18 89.3(2) . . . . ?
C18 C15 C16 C17 -175.2(2) . . . . ?
C14 C15 C16 C17 63.0(3) . . . . ?
N4 C21 C22 C28 -54.5(3) . . . . ?
C28 C23 C24 O5 -177.0(2) . . . . ?
C28 C23 C24 C25 2.5(3) . . . . ?
O5 C24 C25 O6 -4.5(3) . . . . ?
C23 C24 C25 O6 175.9(2) . . . . ?
O5 C24 C25 C26 175.93(19) . . . . ?
C23 C24 C25 C26 -3.7(3) . . . . ?
O6 C25 C26 C27 -178.1(2) . . . . ?
C24 C25 C26 C27 1.4(3) . . . . ?
C25 C26 C27 C28 2.1(3) . . . . ?
C25 C26 C27 C19 -176.7(2) . . . . ?
N4 C19 C27 C28 7.8(3) . . . . ?
C20 C19 C27 C28 126.9(2) . . . . ?
C31 C19 C27 C28 -115.2(2) . . . . ?
N4 C19 C27 C26 -173.41(19) . . . . ?
C20 C19 C27 C26 -54.3(3) . . . . ?
C31 C19 C27 C26 63.6(2) . . . . ?
C26 C27 C28 C23 -3.2(3) . . . . ?
C19 C27 C28 C23 175.5(2) . . . . ?
C26 C27 C28 C22 177.2(2) . . . . ?
C19 C27 C28 C22 -4.1(3) . . . . ?
C24 C23 C28 C27 1.0(3) . . . . ?
C24 C23 C28 C22 -179.5(2) . . . . ?
C21 C22 C28 C27 27.0(3) . . . . ?
C21 C22 C28 C23 -152.6(2) . . . . ?
O4 C32 C33 C36 -29.1(3) . . . . ?
N4 C32 C33 C36 150.7(2) . . . . ?
O4 C32 C33 C34 93.4(3) . . . . ?
N4 C32 C33 C34 -86.8(2) . . . . ?
C36 C33 C34 C35 -69.8(3) . . . . ?
C32 C33 C34 C35 169.0(2) . . . . ?
O1 C14 N2 C3 -178.6(2) . . . . ?
C15 C14 N2 C3 0.8(3) . . . . ?
O1 C14 N2 C1 -7.2(3) . . . . ?
C15 C14 N2 C1 172.19(18) . . . . ?
C4 C3 N2 C14 -148.5(2) . . . . ?
C4 C3 N2 C1 40.3(3) . . . . ?
C2 C1 N2 C14 -51.8(3) . . . . ?
C9 C1 N2 C14 -169.42(19) . . . . ?
C13 C1 N2 C14 69.2(3) . . . . ?
C2 C1 N2 C3 119.9(2) . . . . ?
C9 C1 N2 C3 2.3(3) . . . . ?
C13 C1 N2 C3 -119.1(2) . . . . ?
O4 C32 N4 C21 -161.3(2) . . . . ?
C33 C32 N4 C21 18.8(3) . . . . ?
O4 C32 N4 C19 -7.6(3) . . . . ?
C33 C32 N4 C19 172.60(19) . . . . ?
C22 C21 N4 C32 -143.8(2) . . . . ?
C22 C21 N4 C19 61.9(2) . . . . ?
C20 C19 N4 C32 49.8(3) . . . . ?
C27 C19 N4 C32 167.29(18) . . . . ?
C31 C19 N4 C32 -70.1(2) . . . . ?
C20 C19 N4 C21 -154.23(19) . . . . ?
C27 C19 N4 C21 -36.7(3) . . . . ?
C31 C19 N4 C21 85.9(2) . . . . ?
C5 C6 O2 C11 -7.9(3) . . . . ?
C7 C6 O2 C11 172.0(2) . . . . ?
C8 C7 O3 C12 -0.2(3) . . . . ?
C6 C7 O3 C12 179.58(19) . . . . ?
C23 C24 O5 C29 0.9(3) . . . . ?
C25 C24 O5 C29 -178.62(19) . . . . ?
C26 C25 O6 C30 3.2(3) . . . . ?
C24 C25 O6 C30 -176.3(2) . . . . ?
